data_1564180
loop_
_publ_author_name
'Kurbah, Sunshine Dominic'
'Clovis, Ndege Simisi'

_publ_section_title
;
 Supramolecular bimetallic vanadium(V) complex driven by hydrogen bonding
 and O&#x2219;&#x2219;&#x2219;O chalcogen bonding interaction: Oxidation
 of cyclohexane and its application toward C H bond activation
;
_journal_name_full 'Inorganica Chimica Acta'
_journal_page_first 119837
_journal_paper_doi 10.1016/j.ica.2020.119837
_journal_volume 511
_journal_year 2020
_chemical_formula_moiety 'C30 H35 N5 Na2 O15 V2, H2 O'
_chemical_formula_sum 'C30 H37 N5 Na2 O16 V2'
_chemical_formula_weight 871.50
_space_group_crystal_system triclinic
_space_group_IT_number 2
_space_group_name_Hall '-P 1'
_space_group_name_H-M_alt 'P -1'
_atom_sites_solution_hydrogens mixed
_atom_sites_solution_primary dual
_cell_angle_alpha 98.623(9)
_cell_angle_beta 91.246(6)
_cell_angle_gamma 104.582(10)
_cell_formula_units_Z 2
_cell_length_a 8.3309(6)
_cell_length_b 11.9489(19)
_cell_length_c 19.6741(15)
_cell_measurement_reflns_used 2587
_cell_measurement_temperature 296.08(11)
_cell_measurement_theta_max 28.8120
_cell_measurement_theta_min 3.8920
_cell_volume 1870.3(4)
_computing_cell_refinement 'CrysAlisPro 1.171.38.43 (Rigaku OD, 2015)'
_computing_data_collection 'CrysAlisPro 1.171.38.43 (Rigaku OD, 2015)'
_computing_data_reduction 'CrysAlisPro 1.171.38.43 (Rigaku OD, 2015)'
_computing_molecular_graphics 'Olex2 (Dolomanov et al., 2009)'
_computing_publication_material 'Olex2 (Dolomanov et al., 2009)'
_computing_structure_refinement 'ShelXL (Sheldrick, 2015)'
_computing_structure_solution 'ShelXT (Sheldrick, 2015)'
_diffrn_ambient_environment air
_diffrn_ambient_temperature 296.08(11)
_diffrn_detector 'CCD plate'
_diffrn_detector_area_resol_mean 8.0640
_diffrn_detector_type Eos
_diffrn_measured_fraction_theta_full 0.966
_diffrn_measured_fraction_theta_max 0.993
_diffrn_measurement_details
;
List of Runs (angles in degrees, time in seconds):

  # Type    Start    End  Width  t~exp~   \w     \q     \k     \f   Frames
--------------------------------------------------------------------------
  1  \w    -25.00  24.00   1.00    2.27    --  -17.59 -99.00  90.00   49
  2  \w     46.00  88.00   1.00    2.27    --   19.93-178.00 120.00   42
  3  \w    -47.00  44.00   1.00    2.27    --   19.93 -37.00 150.00   91
  4  \w    -90.00 -40.00   1.00    2.27    --  -17.59 149.00-141.00   50
  5  \w    -25.00  90.00   1.00    2.27    --   19.93   0.00-180.00  115
;
_diffrn_measurement_device 'four-circle diffractometer'
_diffrn_measurement_device_type 'Xcalibur, Eos, Gemini'
_diffrn_measurement_method '\w scans'
_diffrn_orient_matrix_type 'CrysAlisPro convention (1999,Acta A55,543-557)'
_diffrn_orient_matrix_UB_11 -0.0074008000
_diffrn_orient_matrix_UB_12 -0.0063660000
_diffrn_orient_matrix_UB_13 0.0351507000
_diffrn_orient_matrix_UB_21 0.0159739000
_diffrn_orient_matrix_UB_22 0.0616589000
_diffrn_orient_matrix_UB_23 0.0092848000
_diffrn_orient_matrix_UB_31 -0.0863692000
_diffrn_orient_matrix_UB_32 -0.0044140000
_diffrn_orient_matrix_UB_33 -0.0036134000
_diffrn_radiation_monochromator graphite
_diffrn_radiation_probe x-ray
_diffrn_radiation_type MoK\a
_diffrn_radiation_wavelength 0.71073
_diffrn_reflns_av_R_equivalents 0.0539
_diffrn_reflns_av_unetI/netI 0.0859
_diffrn_reflns_Laue_measured_fraction_full 0.966
_diffrn_reflns_Laue_measured_fraction_max 0.993
_diffrn_reflns_limit_h_max 9
_diffrn_reflns_limit_h_min -9
_diffrn_reflns_limit_k_max 12
_diffrn_reflns_limit_k_min -14
_diffrn_reflns_limit_l_max 22
_diffrn_reflns_limit_l_min -23
_diffrn_reflns_number 10696
_diffrn_reflns_point_group_measured_fraction_full 0.966
_diffrn_reflns_point_group_measured_fraction_max 0.993
_diffrn_reflns_theta_full 25.242
_diffrn_reflns_theta_max 25.000
_diffrn_reflns_theta_min 3.336
_diffrn_source 'fine-focus sealed X-ray tube'
_diffrn_source_type 'Enhance (Mo) X-ray Source'
_exptl_absorpt_coefficient_mu 0.601
_exptl_absorpt_correction_T_max 1.00000
_exptl_absorpt_correction_T_min 0.76535
_exptl_absorpt_correction_type multi-scan
_exptl_absorpt_process_details
;
CrysAlisPro 1.171.38.43 (Rigaku Oxford Diffraction, 2015)
Empirical absorption correction using spherical harmonics,
 implemented in SCALE3 ABSPACK scaling algorithm.
;
_exptl_crystal_colour 'metallic light brown'
_exptl_crystal_colour_lustre metallic
_exptl_crystal_colour_modifier light
_exptl_crystal_colour_primary brown
_exptl_crystal_density_diffrn 1.548
_exptl_crystal_description needle
_exptl_crystal_F_000 896
_exptl_crystal_size_max 0.18
_exptl_crystal_size_mid 0.16
_exptl_crystal_size_min 0.1
_refine_diff_density_max 2.916
_refine_diff_density_min -0.756
_refine_diff_density_rms 0.225
_refine_ls_extinction_coef .
_refine_ls_extinction_method none
_refine_ls_goodness_of_fit_ref 1.512
_refine_ls_hydrogen_treatment constr
_refine_ls_matrix_type full
_refine_ls_number_parameters 505
_refine_ls_number_reflns 6537
_refine_ls_number_restraints 0
_refine_ls_restrained_S_all 1.512
_refine_ls_R_factor_all 0.1559
_refine_ls_R_factor_gt 0.1357
_refine_ls_shift/su_max 0.000
_refine_ls_shift/su_mean 0.000
_refine_ls_structure_factor_coef Fsqd
_refine_ls_weighting_details 'w=1/[\s^2^(Fo^2^)+(0.2000P)^2^] where P=(Fo^2^+2Fc^2^)/3'
_refine_ls_weighting_scheme calc
_refine_ls_wR_factor_gt 0.3849
_refine_ls_wR_factor_ref 0.4016
_reflns_Friedel_coverage 0.000
_reflns_Friedel_fraction_full .
_reflns_Friedel_fraction_max .
_reflns_number_gt 5028
_reflns_number_total 6537
_reflns_threshold_expression 'I > 2\s(I)'
_cod_data_source_file ICA-2020-511-119837.cif
_cod_data_source_block sdk-39a
_cod_database_code 1564180
_shelx_space_group_comment
;
The symmetry employed for this shelxl refinement is uniquely defined
by the following loop, which should always be used as a source of
symmetry information in preference to the above space-group names.
They are only intended as comments.
;
_reflns_odcompleteness_completeness 99.05
_reflns_odcompleteness_iscentric 1
_reflns_odcompleteness_theta 26.32
_olex2_refinement_description
;
1. Fixed Uiso
 At 1.2 times of:
  All C(H) groups, All C(H,H) groups
 At 1.5 times of:
  All C(H,H,H) groups, All O(H,H) groups
2.a Free rotating group:
 O16(H16A,H16B)
2.b Rotating group:
 O13(H13A,H13B), O9(H9A,H9B), O15(H15A,H15B), O11(H11A,H11B)
2.c Secondary CH2 refined with riding coordinates:
 C15(H15C,H15D), C14(H14A,H14B), C13(H13C,H13D)
2.d Aromatic/amide H refined with riding coordinates:
 C11(H11), C17(H17), C21(H21), C3(H3), C26(H26), C23(H23), C20(H20), C6(H6),
 C9(H9), C4(H4), C8(H8), C25(H25), C24(H24), C7(H7), C28(H28)
2.e Idealised Me refined as rotating group:
 C29(H29A,H29B,H29C), C30(H30A,H30B,H30C)
;

loop_
_space_group_symop_operation_xyz
'x, y, z'
'-x, -y, -z'

loop_
_atom_site_label
_atom_site_type_symbol
_atom_site_fract_x
_atom_site_fract_y
_atom_site_fract_z
_atom_site_U_iso_or_equiv
_atom_site_adp_type
_atom_site_occupancy
_atom_site_site_symmetry_order
_atom_site_calc_flag
_atom_site_refinement_flags_posn
_atom_site_refinement_flags_adp
_atom_site_refinement_flags_occupancy
_atom_site_disorder_assembly
_atom_site_disorder_group
V2 V 0.30453(16) 0.21559(11) 0.33301(7) 0.0251(5) Uani 1 1 d . . . . .
V1 V 0.04796(16) 0.37253(11) 0.69483(7) 0.0254(5) Uani 1 1 d . . . . .
Na2 Na 0.7846(4) -0.0622(3) 0.5023(2) 0.0478(10) Uani 1 1 d . . . . .
Na1 Na 0.5443(5) 0.0198(3) 0.3310(2) 0.0483(10) Uani 1 1 d . . . . .
O1 O -0.1276(7) 0.3933(5) 0.7485(3) 0.0309(13) Uani 1 1 d . . . . .
O3 O 0.1939(7) 0.3684(6) 0.7487(3) 0.0392(15) Uani 1 1 d . . . . .
O2 O 0.1626(7) 0.4118(5) 0.6123(3) 0.0343(14) Uani 1 1 d . . . . .
O7 O 0.3756(8) 0.1590(6) 0.3939(3) 0.0408(15) Uani 1 1 d . . . . .
O8 O 0.1084(7) 0.1540(6) 0.3181(3) 0.0446(16) Uani 1 1 d . . . . .
O6 O 0.2728(7) 0.3565(5) 0.3946(3) 0.0332(14) Uani 1 1 d . . . . .
N1 N 0.0803(8) 0.5553(6) 0.6969(3) 0.0254(14) Uani 1 1 d . . . . .
N4 N 0.4275(7) 0.3621(6) 0.2886(3) 0.0244(14) Uani 1 1 d . . . . .
O16 O 0.5343(8) 0.7096(6) 0.3066(4) 0.0483(17) Uani 1 1 d . . . . .
H16A H 0.5435 0.7300 0.3501 0.073 Uiso 1 1 d G . . . .
H16B H 0.6297 0.7107 0.2918 0.073 Uiso 1 1 d G . . . .
O5 O 0.4001(9) 0.1371(6) 0.2600(3) 0.0469(17) Uani 1 1 d . . . . .
N3 N 0.4172(8) 0.4724(5) 0.3227(3) 0.0256(14) Uani 1 1 d . . . . .
N2 N 0.1777(8) 0.6051(6) 0.6464(3) 0.0305(16) Uani 1 1 d . . . . .
O4 O -0.0435(8) 0.2395(6) 0.6540(4) 0.0504(18) Uani 1 1 d . . . . .
O13 O 0.7456(8) 0.1330(6) 0.5168(4) 0.0541(18) Uani 1 1 d . . . . .
H13A H 0.7995 0.1706 0.4873 0.081 Uiso 1 1 d GR . . . .
H13B H 0.7817 0.1684 0.5573 0.081 Uiso 1 1 d GR . . . .
O14 O 1.0095(9) 0.0285(6) 0.5889(3) 0.0485(17) Uani 1 1 d . . . . .
O12 O 0.5570(9) -0.1073(6) 0.4194(4) 0.0531(18) Uani 1 1 d . . . . .
O9 O 0.7794(9) 0.1663(6) 0.3771(4) 0.0533(19) Uani 1 1 d . . . . .
H9A H 0.8743 0.1481 0.3643 0.080 Uiso 1 1 d GR . . . .
H9B H 0.7849 0.1792 0.4236 0.080 Uiso 1 1 d GR . . . .
C16 C 0.3331(8) 0.4581(6) 0.3773(4) 0.0212(15) Uani 1 1 d . . . . .
O15 O 0.8711(11) -0.2343(6) 0.4978(4) 0.066(2) Uani 1 1 d . . . . .
H15A H 0.9451 -0.2343 0.4687 0.099 Uiso 1 1 d GR . . . .
H15B H 0.7889 -0.2932 0.4855 0.099 Uiso 1 1 d GR . . . .
N5 N 0.8436(10) -0.1520(7) 0.1749(4) 0.045(2) Uani 1 1 d . . . . .
O11 O 0.3425(9) -0.1400(6) 0.2735(4) 0.061(2) Uani 1 1 d . . . . .
H11A H 0.2416 -0.1357 0.2844 0.091 Uiso 1 1 d GR . . . .
H11B H 0.3564 -0.2066 0.2841 0.091 Uiso 1 1 d GR . . . .
C12 C 0.2156(9) 0.5215(7) 0.6046(4) 0.0261(17) Uani 1 1 d . . . . .
C15 C 0.3025(10) 0.5666(7) 0.4177(4) 0.0273(17) Uani 1 1 d . . . . .
H15C H 0.2428 0.6017 0.3876 0.033 Uiso 1 1 calc R . . . .
H15D H 0.4090 0.6220 0.4318 0.033 Uiso 1 1 calc R . . . .
C11 C 0.0308(10) 0.6294(7) 0.7415(4) 0.0267(17) Uani 1 1 d . . . . .
H11 H 0.0651 0.7085 0.7378 0.032 Uiso 1 1 calc R . . . .
C1 C -0.0728(9) 0.5966(7) 0.7957(4) 0.0251(17) Uani 1 1 d . . . . .
C10 C -0.1065(10) 0.6850(8) 0.8483(4) 0.0291(18) Uani 1 1 d . . . . .
C17 C 0.5142(9) 0.3688(7) 0.2344(4) 0.0260(17) Uani 1 1 d . . . . .
H17 H 0.5638 0.4431 0.2246 0.031 Uiso 1 1 calc R . . . .
C14 C 0.2051(9) 0.5485(7) 0.4816(4) 0.0268(17) Uani 1 1 d . . . . .
H14A H 0.1486 0.6103 0.4916 0.032 Uiso 1 1 calc R . . . .
H14B H 0.1210 0.4745 0.4720 0.032 Uiso 1 1 calc R . . . .
C19 C 0.4742(10) 0.1586(8) 0.2030(4) 0.0334(19) Uani 1 1 d . . . . .
C13 C 0.3133(10) 0.5486(8) 0.5441(4) 0.0309(18) Uani 1 1 d . . . . .
H13C H 0.3765 0.4910 0.5329 0.037 Uiso 1 1 calc R . . . .
H13D H 0.3915 0.6248 0.5560 0.037 Uiso 1 1 calc R . . . .
O10 O 0.7422(12) -0.0485(9) 0.2613(5) 0.085(3) Uani 1 1 d . . . . .
C2 C -0.1497(9) 0.4794(8) 0.7952(4) 0.0297(18) Uani 1 1 d . . . . .
C21 C 0.5699(13) 0.0767(9) 0.0974(5) 0.047(2) Uani 1 1 d . . . . .
H21 H 0.5793 0.0114 0.0670 0.056 Uiso 1 1 calc R . . . .
C27 C 0.6268(10) 0.2888(8) 0.1280(4) 0.0308(19) Uani 1 1 d . . . . .
C18 C 0.5385(9) 0.2721(7) 0.1896(4) 0.0286(18) Uani 1 1 d . . . . .
C3 C -0.2647(11) 0.4456(8) 0.8457(4) 0.038(2) Uani 1 1 d . . . . .
H3 H -0.3179 0.3669 0.8446 0.045 Uiso 1 1 calc R . . . .
C5 C -0.2206(11) 0.6473(9) 0.8978(4) 0.038(2) Uani 1 1 d . . . . .
C26 C 0.7026(11) 0.3998(9) 0.1120(5) 0.042(2) Uani 1 1 d . . . . .
H26 H 0.6987 0.4663 0.1426 0.051 Uiso 1 1 calc R . . . .
C22 C 0.6389(11) 0.1883(9) 0.0808(5) 0.039(2) Uani 1 1 d . . . . .
C23 C 0.7222(12) 0.2062(10) 0.0197(5) 0.050(3) Uani 1 1 d . . . . .
H23 H 0.7270 0.1413 -0.0121 0.060 Uiso 1 1 calc R . . . .
C20 C 0.4906(12) 0.0597(8) 0.1555(5) 0.043(2) Uani 1 1 d . . . . .
H20 H 0.4469 -0.0158 0.1646 0.051 Uiso 1 1 calc R . . . .
C6 C -0.2528(12) 0.7341(10) 0.9497(5) 0.048(3) Uani 1 1 d . . . . .
H6 H -0.3265 0.7111 0.9829 0.057 Uiso 1 1 calc R . . . .
C9 C -0.0319(12) 0.8049(8) 0.8528(5) 0.044(2) Uani 1 1 d . . . . .
H9 H 0.0428 0.8312 0.8206 0.053 Uiso 1 1 calc R . . . .
C4 C -0.2968(11) 0.5270(9) 0.8951(5) 0.044(2) Uani 1 1 d . . . . .
H4 H -0.3707 0.5033 0.9280 0.053 Uiso 1 1 calc R . . . .
C8 C -0.0682(16) 0.8839(10) 0.9041(5) 0.059(3) Uani 1 1 d . . . . .
H8 H -0.0165 0.9632 0.9067 0.071 Uiso 1 1 calc R . . . .
C25 C 0.7830(13) 0.4126(10) 0.0515(5) 0.053(3) Uani 1 1 d . . . . .
H25 H 0.8285 0.4874 0.0417 0.064 Uiso 1 1 calc R . . . .
C24 C 0.7968(14) 0.3171(11) 0.0061(5) 0.057(3) Uani 1 1 d . . . . .
H24 H 0.8552 0.3267 -0.0333 0.069 Uiso 1 1 calc R . . . .
C7 C -0.1795(14) 0.8480(11) 0.9518(5) 0.055(3) Uani 1 1 d . . . . .
H7 H -0.2040 0.9032 0.9858 0.067 Uiso 1 1 calc R . . . .
C28 C 0.8589(14) -0.0751(9) 0.2321(6) 0.055(3) Uani 1 1 d . . . . .
H28 H 0.9656 -0.0388 0.2515 0.067 Uiso 1 1 calc R . . . .
C29 C 0.6840(14) -0.2125(12) 0.1452(6) 0.066(3) Uani 1 1 d . . . . .
H29A H 0.6681 -0.2951 0.1447 0.099 Uiso 1 1 calc GR . . . .
H29B H 0.6738 -0.1977 0.0989 0.099 Uiso 1 1 calc GR . . . .
H29C H 0.6014 -0.1861 0.1717 0.099 Uiso 1 1 calc GR . . . .
C30 C 0.9883(15) -0.1850(12) 0.1481(6) 0.067(3) Uani 1 1 d . . . . .
H30A H 1.0850 -0.1422 0.1771 0.101 Uiso 1 1 calc GR . . . .
H30B H 1.0018 -0.1673 0.1023 0.101 Uiso 1 1 calc GR . . . .
H30C H 0.9740 -0.2675 0.1472 0.101 Uiso 1 1 calc GR . . . .

loop_
_atom_site_aniso_label
_atom_site_aniso_U_11
_atom_site_aniso_U_22
_atom_site_aniso_U_33
_atom_site_aniso_U_23
_atom_site_aniso_U_13
_atom_site_aniso_U_12
V2 0.0337(8) 0.0170(8) 0.0245(8) 0.0042(5) 0.0055(6) 0.0054(6)
V1 0.0343(8) 0.0152(8) 0.0267(8) 0.0023(6) 0.0074(6) 0.0064(6)
Na2 0.052(2) 0.031(2) 0.057(3) -0.0031(17) 0.0002(18) 0.0100(16)
Na1 0.058(2) 0.030(2) 0.056(3) 0.0100(18) 0.0072(18) 0.0066(17)
O1 0.040(3) 0.017(3) 0.029(3) -0.005(2) 0.008(2) 0.000(2)
O3 0.043(3) 0.041(4) 0.036(4) 0.011(3) 0.004(3) 0.012(3)
O2 0.056(4) 0.018(3) 0.027(3) 0.000(2) 0.016(3) 0.008(3)
O7 0.062(4) 0.038(4) 0.029(3) 0.007(3) 0.000(3) 0.023(3)
O8 0.041(3) 0.033(4) 0.056(4) -0.004(3) -0.001(3) 0.008(3)
O6 0.053(3) 0.019(3) 0.029(3) 0.009(2) 0.015(3) 0.008(3)
N1 0.032(3) 0.025(4) 0.019(3) 0.006(3) 0.005(3) 0.007(3)
N4 0.031(3) 0.019(4) 0.022(3) -0.004(3) 0.001(3) 0.008(3)
O16 0.052(4) 0.035(4) 0.060(5) 0.007(3) 0.015(3) 0.015(3)
O5 0.078(5) 0.030(4) 0.038(4) 0.009(3) 0.027(3) 0.017(3)
N3 0.039(4) 0.011(3) 0.024(3) 0.002(3) 0.011(3) 0.003(3)
N2 0.040(4) 0.027(4) 0.026(4) 0.009(3) 0.012(3) 0.008(3)
O4 0.067(4) 0.022(4) 0.052(4) -0.007(3) 0.021(3) 0.000(3)
O13 0.053(4) 0.035(4) 0.071(5) 0.006(3) 0.000(4) 0.009(3)
O14 0.073(5) 0.036(4) 0.041(4) 0.007(3) 0.011(3) 0.021(3)
O12 0.067(4) 0.043(4) 0.044(4) 0.004(3) -0.001(3) 0.007(3)
O9 0.060(4) 0.029(4) 0.076(5) 0.017(4) 0.023(4) 0.015(3)
C16 0.023(4) 0.017(4) 0.023(4) 0.004(3) -0.004(3) 0.004(3)
O15 0.120(7) 0.021(4) 0.052(5) 0.002(3) 0.032(4) 0.009(4)
N5 0.064(5) 0.037(5) 0.037(4) 0.012(4) 0.014(4) 0.013(4)
O11 0.055(4) 0.039(4) 0.083(6) 0.019(4) -0.013(4) -0.001(3)
C12 0.024(4) 0.031(5) 0.022(4) 0.000(3) -0.001(3) 0.008(3)
C15 0.036(4) 0.024(4) 0.026(4) 0.007(3) 0.010(3) 0.012(3)
C11 0.039(4) 0.023(4) 0.020(4) 0.001(3) 0.002(3) 0.013(3)
C1 0.032(4) 0.025(4) 0.021(4) 0.003(3) -0.003(3) 0.012(3)
C10 0.034(4) 0.035(5) 0.023(4) 0.006(3) -0.001(3) 0.016(4)
C17 0.034(4) 0.017(4) 0.027(4) 0.010(3) 0.002(3) 0.002(3)
C14 0.027(4) 0.027(4) 0.028(4) 0.003(3) 0.009(3) 0.009(3)
C19 0.041(5) 0.027(5) 0.033(5) 0.003(4) 0.010(4) 0.011(4)
C13 0.031(4) 0.034(5) 0.030(5) 0.009(4) 0.009(3) 0.009(3)
O10 0.097(6) 0.074(7) 0.082(7) -0.012(5) 0.035(5) 0.030(5)
C2 0.028(4) 0.034(5) 0.028(4) 0.001(3) 0.000(3) 0.011(3)
C21 0.062(6) 0.047(6) 0.039(5) 0.001(4) 0.010(5) 0.028(5)
C27 0.033(4) 0.035(5) 0.029(5) 0.008(4) 0.006(3) 0.016(4)
C18 0.032(4) 0.029(5) 0.026(4) 0.006(3) 0.004(3) 0.008(3)
C3 0.047(5) 0.034(5) 0.027(5) 0.007(4) 0.009(4) -0.001(4)
C5 0.048(5) 0.047(6) 0.021(4) -0.003(4) 0.003(4) 0.023(4)
C26 0.046(5) 0.053(7) 0.032(5) 0.008(4) 0.011(4) 0.019(5)
C22 0.042(5) 0.050(6) 0.029(5) 0.008(4) 0.009(4) 0.020(4)
C23 0.060(6) 0.059(7) 0.034(5) 0.002(5) 0.015(5) 0.024(5)
C20 0.071(6) 0.026(5) 0.035(5) 0.003(4) 0.017(4) 0.021(4)
C6 0.060(6) 0.058(7) 0.024(5) -0.010(4) 0.005(4) 0.023(5)
C9 0.064(6) 0.029(5) 0.039(5) 0.003(4) 0.008(4) 0.016(4)
C4 0.048(5) 0.050(6) 0.032(5) 0.007(4) 0.012(4) 0.007(4)
C8 0.092(8) 0.046(7) 0.043(6) -0.011(5) 0.003(6) 0.036(6)
C25 0.070(7) 0.055(7) 0.041(6) 0.020(5) 0.024(5) 0.018(5)
C24 0.083(8) 0.072(8) 0.031(5) 0.025(5) 0.029(5) 0.034(6)
C7 0.074(7) 0.057(8) 0.037(6) -0.014(5) -0.002(5) 0.033(6)
C28 0.067(7) 0.038(6) 0.052(6) 0.001(5) 0.021(5) -0.003(5)
C29 0.078(8) 0.062(8) 0.054(7) 0.003(6) 0.001(6) 0.014(6)
C30 0.080(8) 0.077(10) 0.059(8) 0.018(6) 0.024(6) 0.041(7)

loop_
_atom_type_symbol
_atom_type_description
_atom_type_scat_dispersion_real
_atom_type_scat_dispersion_imag
_atom_type_scat_source
C C 0.0033 0.0016 'International Tables Vol C Tables 4.2.6.8 and 6.1.1.4'
H H 0.0000 0.0000 'International Tables Vol C Tables 4.2.6.8 and 6.1.1.4'
N N 0.0061 0.0033 'International Tables Vol C Tables 4.2.6.8 and 6.1.1.4'
Na Na 0.0362 0.0249 'International Tables Vol C Tables 4.2.6.8 and 6.1.1.4'
O O 0.0106 0.0060 'International Tables Vol C Tables 4.2.6.8 and 6.1.1.4'
V V 0.3005 0.5294 'International Tables Vol C Tables 4.2.6.8 and 6.1.1.4'

loop_
_geom_angle_atom_site_label_1
_geom_angle_atom_site_label_2
_geom_angle_atom_site_label_3
_geom_angle
_geom_angle_site_symmetry_1
_geom_angle_site_symmetry_3
O7 V2 Na1 47.6(2) . .
O7 V2 O6 95.8(3) . .
O7 V2 N4 128.2(3) . .
O7 V2 O5 95.9(3) . .
O8 V2 Na1 113.6(2) . .
O8 V2 O7 108.6(3) . .
O8 V2 O6 94.8(3) . .
O8 V2 N4 122.6(3) . .
O8 V2 O5 102.7(3) . .
O6 V2 Na1 138.40(19) . .
O6 V2 N4 73.9(2) . .
N4 V2 Na1 110.55(18) . .
O5 V2 Na1 48.3(2) . .
O5 V2 O6 154.6(3) . .
O5 V2 N4 81.1(3) . .
O1 V1 O2 144.3(3) . .
O1 V1 N1 80.9(2) . .
O3 V1 O1 105.3(3) . .
O3 V1 O2 104.3(3) . .
O3 V1 N1 102.8(3) . .
O3 V1 O4 110.6(4) . .
O2 V1 N1 73.3(2) . .
O4 V1 O1 97.3(3) . .
O4 V1 O2 90.7(3) . .
O4 V1 N1 145.7(3) . .
O7 Na2 Na2 127.2(2) 2_656 2_756
O13 Na2 Na2 88.4(2) . 2_756
O13 Na2 O7 104.5(3) . 2_656
O13 Na2 O14 94.9(3) . 2_756
O13 Na2 O14 82.6(3) . .
O14 Na2 Na2 43.32(19) 2_756 2_756
O14 Na2 Na2 45.40(17) . 2_756
O14 Na2 O7 158.7(2) 2_756 2_656
O14 Na2 O7 85.1(2) . 2_656
O14 Na2 O14 88.7(2) . 2_756
O12 Na2 Na2 133.7(3) . 2_756
O12 Na2 O7 98.9(2) . 2_656
O12 Na2 O13 84.4(3) . .
O12 Na2 O14 91.7(3) . 2_756
O12 Na2 O14 167.0(3) . .
O15 Na2 Na2 82.1(3) . 2_756
O15 Na2 O7 77.8(2) . 2_656
O15 Na2 O13 169.4(3) . .
O15 Na2 O14 81.5(3) . 2_756
O15 Na2 O14 87.4(3) . .
O15 Na2 O12 105.6(3) . .
O7 Na1 V2 27.27(13) . .
O5 Na1 V2 33.10(14) . .
O5 Na1 O7 60.4(2) . .
O12 Na1 V2 126.2(2) . .
O12 Na1 O7 100.6(2) . .
O12 Na1 O5 154.2(3) . .
O9 Na1 V2 92.5(2) . .
O9 Na1 O7 85.3(3) . .
O9 Na1 O5 100.2(3) . .
O9 Na1 O12 94.9(3) . .
O9 Na1 O10 82.5(3) . .
O11 Na1 V2 95.5(2) . .
O11 Na1 O7 104.6(3) . .
O11 Na1 O5 83.4(3) . .
O11 Na1 O12 85.3(3) . .
O11 Na1 O9 169.9(3) . .
O11 Na1 O10 87.5(3) . .
O10 Na1 V2 139.2(3) . .
O10 Na1 O7 161.2(3) . .
O10 Na1 O5 107.9(3) . .
O10 Na1 O12 94.6(3) . .
C2 O1 V1 134.1(5) . .
C12 O2 V1 119.6(5) . .
V2 O7 Na2 129.5(3) . 2_656
V2 O7 Na1 105.1(3) . .
Na1 O7 Na2 110.0(2) . 2_656
C16 O6 V2 118.2(5) . .
N2 N1 V1 116.2(5) . .
C11 N1 V1 128.6(5) . .
C11 N1 N2 115.0(7) . .
N3 N4 V2 116.1(4) . .
C17 N4 V2 130.8(5) . .
C17 N4 N3 113.1(6) . .
H16A O16 H16B 109.5 . .
V2 O5 Na1 98.6(3) . .
C19 O5 V2 139.1(6) . .
C19 O5 Na1 112.8(5) . .
C16 N3 N4 109.1(6) . .
C12 N2 N1 108.5(7) . .
Na2 O13 H13A 109.5 . .
Na2 O13 H13B 109.3 . .
H13A O13 H13B 109.3 . .
Na2 O14 Na2 91.3(2) . 2_756
Na2 O12 Na1 121.4(3) . .
Na1 O9 H9A 112.0 . .
Na1 O9 H9B 112.1 . .
H9A O9 H9B 106.7 . .
O6 C16 N3 122.7(7) . .
O6 C16 C15 121.2(6) . .
N3 C16 C15 116.1(6) . .
Na2 O15 H15A 109.0 . .
Na2 O15 H15B 109.6 . .
H15A O15 H15B 109.4 . .
C28 N5 C29 119.7(9) . .
C28 N5 C30 120.0(10) . .
C29 N5 C30 119.8(10) . .
Na1 O11 H11A 111.3 . .
Na1 O11 H11B 111.2 . .
H11A O11 H11B 107.6 . .
O2 C12 C13 118.1(7) . .
N2 C12 O2 121.6(7) . .
N2 C12 C13 120.2(8) . .
C16 C15 H15C 108.4 . .
C16 C15 H15D 108.4 . .
C16 C15 C14 115.4(7) . .
H15C C15 H15D 107.5 . .
C14 C15 H15C 108.4 . .
C14 C15 H15D 108.4 . .
N1 C11 H11 118.0 . .
N1 C11 C1 123.9(7) . .
C1 C11 H11 118.0 . .
C11 C1 C10 120.7(7) . .
C2 C1 C11 119.1(7) . .
C2 C1 C10 120.1(7) . .
C5 C10 C1 117.9(8) . .
C9 C10 C1 123.4(8) . .
C9 C10 C5 118.7(8) . .
N4 C17 H17 117.6 . .
N4 C17 C18 124.8(7) . .
C18 C17 H17 117.6 . .
C15 C14 H14A 109.0 . .
C15 C14 H14B 109.0 . .
H14A C14 H14B 107.8 . .
C13 C14 C15 113.0(6) . .
C13 C14 H14A 109.0 . .
C13 C14 H14B 109.0 . .
O5 C19 C18 122.4(7) . .
O5 C19 C20 117.0(8) . .
C18 C19 C20 120.6(8) . .
C12 C13 C14 112.6(6) . .
C12 C13 H13C 109.1 . .
C12 C13 H13D 109.1 . .
C14 C13 H13C 109.1 . .
C14 C13 H13D 109.1 . .
H13C C13 H13D 107.8 . .
C28 O10 Na1 171.7(9) . .
O1 C2 C1 124.0(7) . .
O1 C2 C3 116.0(8) . .
C1 C2 C3 120.0(7) . .
C22 C21 H21 118.5 . .
C20 C21 H21 118.5 . .
C20 C21 C22 123.0(9) . .
C26 C27 C18 123.1(8) . .
C26 C27 C22 117.9(8) . .
C22 C27 C18 119.0(8) . .
C17 C18 C27 120.3(7) . .
C19 C18 C17 120.5(7) . .
C19 C18 C27 119.2(7) . .
C2 C3 H3 119.8 . .
C4 C3 C2 120.5(9) . .
C4 C3 H3 119.8 . .
C10 C5 C6 117.9(9) . .
C4 C5 C10 120.1(8) . .
C4 C5 C6 122.0(9) . .
C27 C26 H26 119.3 . .
C25 C26 C27 121.5(9) . .
C25 C26 H26 119.3 . .
C21 C22 C27 118.6(8) . .
C21 C22 C23 123.0(9) . .
C23 C22 C27 118.4(9) . .
C22 C23 H23 119.0 . .
C24 C23 C22 122.0(9) . .
C24 C23 H23 119.0 . .
C19 C20 H20 120.2 . .
C21 C20 C19 119.5(9) . .
C21 C20 H20 120.2 . .
C5 C6 H6 119.3 . .
C7 C6 C5 121.5(10) . .
C7 C6 H6 119.3 . .
C10 C9 H9 119.8 . .
C8 C9 C10 120.5(10) . .
C8 C9 H9 119.8 . .
C3 C4 C5 121.4(8) . .
C3 C4 H4 119.3 . .
C5 C4 H4 119.3 . .
C9 C8 H8 119.4 . .
C9 C8 C7 121.1(11) . .
C7 C8 H8 119.4 . .
C26 C25 H25 119.4 . .
C24 C25 C26 121.3(10) . .
C24 C25 H25 119.4 . .
C23 C24 H24 120.5 . .
C25 C24 C23 118.9(9) . .
C25 C24 H24 120.5 . .
C6 C7 C8 120.3(9) . .
C6 C7 H7 119.8 . .
C8 C7 H7 119.8 . .
N5 C28 H28 117.7 . .
O10 C28 N5 124.5(11) . .
O10 C28 H28 117.7 . .
N5 C29 H29A 109.5 . .
N5 C29 H29B 109.5 . .
N5 C29 H29C 109.5 . .
H29A C29 H29B 109.5 . .
H29A C29 H29C 109.5 . .
H29B C29 H29C 109.5 . .
N5 C30 H30A 109.5 . .
N5 C30 H30B 109.5 . .
N5 C30 H30C 109.5 . .
H30A C30 H30B 109.5 . .
H30A C30 H30C 109.5 . .
H30B C30 H30C 109.5 . .

loop_
_geom_bond_atom_site_label_1
_geom_bond_atom_site_label_2
_geom_bond_distance
_geom_bond_site_symmetry_2
V2 Na1 3.434(4) .
V2 O7 1.630(6) .
V2 O8 1.614(6) .
V2 O6 1.999(6) .
V2 N4 2.115(7) .
V2 O5 1.897(6) .
V1 O1 1.867(5) .
V1 O3 1.611(6) .
V1 O2 1.959(5) .
V1 N1 2.126(7) .
V1 O4 1.653(6) .
Na2 Na2 3.531(7) 2_756
Na2 O7 2.709(7) 2_656
Na2 O13 2.411(8) .
Na2 O14 2.423(8) .
Na2 O14 2.515(8) 2_756
Na2 O12 2.373(8) .
Na2 O15 2.335(8) .
Na1 O7 2.628(7) .
Na1 O5 2.592(8) .
Na1 O12 2.492(8) .
Na1 O9 2.333(8) .
Na1 O11 2.325(8) .
Na1 O10 2.388(9) .
O1 C2 1.325(10) .
O2 C12 1.307(10) .
O7 Na2 2.709(7) 2_656
O6 C16 1.290(9) .
N1 N2 1.404(9) .
N1 C11 1.300(9) .
N4 N3 1.411(8) .
N4 C17 1.301(10) .
O16 H16A 0.8499 .
O16 H16B 0.8502 .
O5 C19 1.320(10) .
N3 C16 1.305(9) .
N2 C12 1.303(10) .
O13 H13A 0.8539 .
O13 H13B 0.8534 .
O14 Na2 2.515(8) 2_756
O9 H9A 0.9029 .
O9 H9B 0.9017 .
C16 C15 1.497(10) .
O15 H15A 0.8500 .
O15 H15B 0.8503 .
N5 C28 1.323(13) .
N5 C29 1.410(14) .
N5 C30 1.446(12) .
O11 H11A 0.8845 .
O11 H11B 0.8852 .
C12 C13 1.486(11) .
C15 H15C 0.9700 .
C15 H15D 0.9700 .
C15 C14 1.524(10) .
C11 H11 0.9300 .
C11 C1 1.425(11) .
C1 C10 1.449(11) .
C1 C2 1.384(11) .
C10 C5 1.417(12) .
C10 C9 1.400(13) .
C17 H17 0.9300 .
C17 C18 1.405(11) .
C14 H14A 0.9700 .
C14 H14B 0.9700 .
C14 C13 1.509(11) .
C19 C18 1.394(12) .
C19 C20 1.429(12) .
C13 H13C 0.9700 .
C13 H13D 0.9700 .
O10 C28 1.226(12) .
C2 C3 1.427(11) .
C21 H21 0.9300 .
C21 C22 1.404(14) .
C21 C20 1.349(13) .
C27 C18 1.445(11) .
C27 C26 1.403(13) .
C27 C22 1.430(13) .
C3 H3 0.9300 .
C3 C4 1.348(13) .
C5 C6 1.423(12) .
C5 C4 1.410(14) .
C26 H26 0.9300 .
C26 C25 1.388(12) .
C22 C23 1.417(12) .
C23 H23 0.9300 .
C23 C24 1.384(16) .
C20 H20 0.9300 .
C6 H6 0.9300 .
C6 C7 1.339(16) .
C9 H9 0.9300 .
C9 C8 1.368(13) .
C4 H4 0.9300 .
C8 H8 0.9300 .
C8 C7 1.372(16) .
C25 H25 0.9300 .
C25 C24 1.371(15) .
C24 H24 0.9300 .
C7 H7 0.9300 .
C28 H28 0.9300 .
C29 H29A 0.9600 .
C29 H29B 0.9600 .
C29 H29C 0.9600 .
C30 H30A 0.9600 .
C30 H30B 0.9600 .
C30 H30C 0.9600 .
